data_7218344
loop_
_publ_author_name
'Seidel, R\"udiger W.'
'Goddard, Richard'
'Oppel, Iris M.'

_publ_section_title
;
 Isomorphous free-base, Ni(ii)- and
 Cu(ii)-5,10,15,20-tetra(4-hydroxyphenyl)porphyrin nitrobenzene
 hexasolvates with tetragonal 3D hydrogen-bonded network structures
;
_journal_issue 45
_journal_name_full CrystEngComm
_journal_page_first 10505
_journal_paper_doi 10.1039/C4CE01881H
_journal_volume 16
_journal_year 2014
_chemical_formula_moiety 'C44 H30 N4 O4, 6(C6 H5 N O2)'
_chemical_formula_sum 'C80 H60 N10 O16'
_chemical_formula_weight 1417.38
_chemical_name_systematic '5,10,15,20-tetra(4-hydroxyphenyl)-21,23H-porphyrin nitrobenzene hexasolvate'
_space_group_crystal_system tetragonal
_space_group_IT_number 103
_space_group_name_Hall 'P 4 -2c'
_space_group_name_H-M_alt 'P 4 c c'
_symmetry_space_group_name_Hall 'P 4 -2c'
_symmetry_space_group_name_H-M 'P 4 c c'
_atom_sites_solution_hydrogens geom
_atom_sites_solution_primary direct
_atom_sites_solution_secondary difmap
_audit_creation_method SHELXL-2014/6
_cell_angle_alpha 90
_cell_angle_beta 90
_cell_angle_gamma 90
_cell_formula_units_Z 8
_cell_length_a 27.4518(11)
_cell_length_b 27.4518(11)
_cell_length_c 18.2099(8)
_cell_measurement_reflns_used 9708
_cell_measurement_temperature 100(2)
_cell_measurement_theta_max 54.4449
_cell_measurement_theta_min 3.2197
_cell_volume 13723.0(10)
_computing_cell_refinement 'SAINT software (Bruker AXS, 2004)'
_computing_data_collection 'PROTEUM2 (Bruker AXS, 2008)'
_computing_data_reduction 'SAINT software (Bruker AXS, 2004)'
_computing_molecular_graphics 'Diamond 3.2i (Crystal Impact GbR, 2012)'
_computing_publication_material 'enCIFer (Allen et al., 2002)'
_computing_structure_refinement 'SHELXL-2014/6 (Sheldrick, 2014)'
_computing_structure_solution 'SHELXS-97 (Sheldrick, 2008)'
_diffrn_ambient_temperature 100(2)
_diffrn_detector_area_resol_mean 16.52
_diffrn_measured_fraction_theta_full 0.998
_diffrn_measured_fraction_theta_max 0.997
_diffrn_measurement_device_type 'Bruker AXS X8 Proteum'
_diffrn_measurement_method '\f- and \w-scans'
_diffrn_radiation_monochromator 'focusing multilayer X-ray optics'
_diffrn_radiation_type CuK\a
_diffrn_radiation_wavelength 1.54178
_diffrn_reflns_av_R_equivalents 0.0629
_diffrn_reflns_av_unetI/netI 0.0524
_diffrn_reflns_Laue_measured_fraction_full 0.998
_diffrn_reflns_Laue_measured_fraction_max 0.997
_diffrn_reflns_limit_h_max 28
_diffrn_reflns_limit_h_min -29
_diffrn_reflns_limit_k_max 29
_diffrn_reflns_limit_k_min -28
_diffrn_reflns_limit_l_max 19
_diffrn_reflns_limit_l_min -19
_diffrn_reflns_number 180455
_diffrn_reflns_point_group_measured_fraction_full 0.984
_diffrn_reflns_point_group_measured_fraction_max 0.984
_diffrn_reflns_theta_full 55.262
_diffrn_reflns_theta_max 55.262
_diffrn_reflns_theta_min 1.609
_diffrn_source '0.2 x 2mm^2^ focus rotating anode'
_exptl_absorpt_coefficient_mu 0.806
_exptl_absorpt_correction_T_max 0.96259
_exptl_absorpt_correction_T_min 0.79218
_exptl_absorpt_correction_type gaussian
_exptl_absorpt_process_details 'SADABS (Bruker AXS, 2008)'
_exptl_crystal_colour 'dark red'
_exptl_crystal_density_diffrn 1.372
_exptl_crystal_description plate
_exptl_crystal_F_000 5904
_exptl_crystal_recrystallization_method 'Re-crystallisation from solvent: Methanol/nitrobenzene'
_exptl_crystal_size_max 0.490
_exptl_crystal_size_mid 0.080
_exptl_crystal_size_min 0.048
_refine_diff_density_max 0.754
_refine_diff_density_min -0.430
_refine_diff_density_rms 0.069
_refine_ls_abs_structure_details
;
 Flack x determined using 3483 quotients [(I+)-(I-)]/[(I+)+(I-)]
 (Parsons, Flack and Wagner, Acta Cryst. B69 (2013) 249-259).
;
_refine_ls_abs_structure_Flack 0.29(11)
_refine_ls_extinction_method none
_refine_ls_goodness_of_fit_ref 1.036
_refine_ls_hydrogen_treatment constr
_refine_ls_matrix_type full
_refine_ls_number_parameters 698
_refine_ls_number_reflns 8581
_refine_ls_number_restraints 9
_refine_ls_restrained_S_all 1.036
_refine_ls_R_factor_all 0.0845
_refine_ls_R_factor_gt 0.0776
_refine_ls_shift/su_max 0.000
_refine_ls_shift/su_mean 0.000
_refine_ls_structure_factor_coef Fsqd
_refine_ls_weighting_details 'w=1/[\s^2^(Fo^2^)+(0.1017P)^2^+37.4986P] where P=(Fo^2^+2Fc^2^)/3'
_refine_ls_weighting_scheme calc
_refine_ls_wR_factor_gt 0.2015
_refine_ls_wR_factor_ref 0.2099
_reflns_Friedel_coverage 0.894
_reflns_Friedel_fraction_full 0.970
_reflns_Friedel_fraction_max 0.969
_reflns_number_gt 7944
_reflns_number_total 8581
_reflns_threshold_expression 'I > 2\s(I)'
_cod_data_source_file c4ce01881h2.cif
_cod_data_source_block 6883sadabsP4cc
_cod_depositor_comments 'Adding full bibliography for 7218344--7218346.cif.'
_cod_original_cell_volume 13723.0(13)
_cod_database_code 7218344
_shelx_space_group_comment
;
The symmetry employed for this shelxl refinement is uniquely defined
by the following loop, which should always be used as a source of
symmetry information in preference to the above space-group names.
They are only intended as comments.
;
_shelx_estimated_absorpt_t_min 0.693
_shelx_estimated_absorpt_t_max 0.962
_shelxl_version_number 2014/6

loop_
_space_group_symop_operation_xyz
'x, y, z'
'-x, -y, z'
'-y, x, z'
'y, -x, z'
'x, -y, z+1/2'
'-x, y, z+1/2'
'-y, -x, z+1/2'
'y, x, z+1/2'

loop_
_atom_site_label
_atom_site_type_symbol
_atom_site_fract_x
_atom_site_fract_y
_atom_site_fract_z
_atom_site_U_iso_or_equiv
_atom_site_adp_type
_atom_site_occupancy
_atom_site_site_symmetry_order
_atom_site_calc_flag
_atom_site_refinement_flags_posn
_atom_site_refinement_flags_adp
_atom_site_refinement_flags_occupancy
_atom_site_disorder_assembly
_atom_site_disorder_group
N21 N 0.4258(2) 0.0016(2) 0.2992(4) 0.0217(14) Uani 1 1 d . . . . .
H21 H 0.4579 0.0007 0.2991 0.026 Uiso 0.32(12) 1 calc R U P . .
N22 N 0.5021(2) 0.0754(2) 0.3012(4) 0.0236(14) Uani 1 1 d . . . . .
H22A H 0.5015 0.0433 0.3001 0.028 Uiso 0.68(12) 1 calc R U P . .
C1 C 0.3948(3) -0.0371(3) 0.3057(4) 0.0233(18) Uani 1 1 d . . . . .
C2 C 0.3446(3) -0.0203(3) 0.3045(4) 0.0260(19) Uani 1 1 d . . . . .
H2 H 0.3163 -0.0399 0.3095 0.031 Uiso 1 1 calc R U . . .
C3 C 0.3457(3) 0.0278(3) 0.2949(4) 0.0247(18) Uani 1 1 d . . . . .
H3 H 0.3183 0.0488 0.2904 0.030 Uiso 1 1 calc R U . . .
C4 C 0.3969(3) 0.0422(3) 0.2929(4) 0.0238(18) Uani 1 1 d . . . . .
C5 C 0.4133(3) 0.0905(3) 0.2879(5) 0.0239(17) Uani 1 1 d . . . . .
C6 C 0.4619(3) 0.1056(3) 0.2954(4) 0.0232(18) Uani 1 1 d . . . . .
C7 C 0.4786(3) 0.1539(3) 0.3017(4) 0.0270(19) Uani 1 1 d . . . . .
H7 H 0.4590 0.1824 0.3003 0.032 Uiso 1 1 calc R U . . .
C8 C 0.5276(3) 0.1523(3) 0.3101(4) 0.0247(18) Uani 1 1 d . . . . .
H8 H 0.5483 0.1798 0.3161 0.030 Uiso 1 1 calc R U . . .
C9 C 0.5431(3) 0.1034(3) 0.3087(4) 0.0205(17) Uani 1 1 d . . . . .
C10 C 0.5912(3) 0.0862(3) 0.3116(4) 0.0229(17) Uani 1 1 d . . . . .
O51 O 0.27991(19) 0.24424(19) 0.2394(3) 0.0308(13) Uani 1 1 d . . . . .
H51 H 0.2605 0.2473 0.2747 0.037 Uiso 1 1 calc R U . . .
C51 C 0.3118(3) 0.2057(3) 0.2536(5) 0.0250(19) Uani 1 1 d . . . . .
C52 C 0.3474(3) 0.1959(3) 0.2011(5) 0.0297(19) Uani 1 1 d . . . . .
H52 H 0.3495 0.2150 0.1577 0.036 Uiso 1 1 calc R U . . .
C53 C 0.3792(3) 0.1585(3) 0.2129(4) 0.0256(18) Uani 1 1 d . . . . .
H53 H 0.4032 0.1516 0.1769 0.031 Uiso 1 1 calc R U . . .
C54 C 0.3773(3) 0.1299(3) 0.2770(5) 0.0241(18) Uani 1 1 d . . . . .
C55 C 0.3411(3) 0.1409(3) 0.3292(5) 0.0265(18) Uani 1 1 d . . . . .
H55 H 0.3391 0.1226 0.3734 0.032 Uiso 1 1 calc R U . . .
C56 C 0.3086(3) 0.1782(3) 0.3163(5) 0.0283(18) Uani 1 1 d . . . . .
H56 H 0.2837 0.1849 0.3512 0.034 Uiso 1 1 calc R U . . .
O101 O 0.74398(19) 0.22103(18) 0.3558(3) 0.0305(13) Uani 1 1 d . . . . .
H101 H 0.7422 0.2342 0.3974 0.037 Uiso 1 1 calc R U . . .
C101 C 0.7057(3) 0.1898(3) 0.3467(5) 0.0293(19) Uani 1 1 d . . . . .
C102 C 0.7039(3) 0.1630(3) 0.2812(5) 0.0289(18) Uani 1 1 d . . . . .
H102 H 0.7283 0.1673 0.2449 0.035 Uiso 1 1 calc R U . . .
C103 C 0.6665(3) 0.1305(3) 0.2697(4) 0.0234(17) Uani 1 1 d . . . . .
H103 H 0.6653 0.1126 0.2251 0.028 Uiso 1 1 calc R U . . .
C104 C 0.6306(3) 0.1235(3) 0.3223(5) 0.0270(19) Uani 1 1 d . . . . .
C105 C 0.6317(3) 0.1518(3) 0.3858(5) 0.0278(19) Uani 1 1 d . . . . .
H105 H 0.6064 0.1483 0.4210 0.033 Uiso 1 1 calc R U . . .
C106 C 0.6689(3) 0.1847(3) 0.3987(4) 0.0271(18) Uani 1 1 d . . . . .
H106 H 0.6693 0.2036 0.4424 0.033 Uiso 1 1 calc R U . . .
N31 N -0.0002(2) 0.0751(2) 0.5995(4) 0.0229(15) Uani 1 1 d . . . . .
H31 H -0.0002 0.0431 0.5994 0.028 Uiso 0.5 1 calc R U P . .
C21 C -0.0408(3) 0.1047(3) 0.5993(4) 0.0227(18) Uani 1 1 d . . . . .
C22 C -0.0245(3) 0.1546(3) 0.6006(4) 0.0271(19) Uani 1 1 d . . . . .
H22 H -0.0447 0.1826 0.6015 0.033 Uiso 1 1 calc R U . . .
C23 C 0.0246(3) 0.1544(3) 0.6005(5) 0.028(2) Uani 1 1 d . . . . .
H23 H 0.0451 0.1823 0.6008 0.034 Uiso 1 1 calc R U . . .
C24 C 0.0402(3) 0.1046(3) 0.5998(4) 0.0232(18) Uani 1 1 d . . . . .
C25 C 0.0890(3) 0.0890(3) 0.6004(4) 0.0229(17) Uani 1 1 d . . . . .
O251 O 0.2386(2) 0.2311(2) 0.6115(3) 0.0320(13) Uani 1 1 d . . . . .
H251 H 0.2375 0.2473 0.6506 0.038 Uiso 1 1 calc R U . . .
C251 C 0.2009(3) 0.1975(3) 0.6110(5) 0.0289(19) Uani 1 1 d . . . . .
C252 C 0.1676(3) 0.1938(3) 0.6668(5) 0.0268(19) Uani 1 1 d . . . . .
H252 H 0.1694 0.2148 0.7082 0.032 Uiso 1 1 calc R U . . .
C253 C 0.1315(3) 0.1589(3) 0.6618(5) 0.0278(19) Uani 1 1 d . . . . .
H253 H 0.1085 0.1562 0.7007 0.033 Uiso 1 1 calc R U . . .
C254 C 0.1274(3) 0.1278(3) 0.6027(5) 0.0255(18) Uani 1 1 d . . . . .
C255 C 0.1610(3) 0.1327(3) 0.5458(5) 0.0300(19) Uani 1 1 d . . . . .
H255 H 0.1586 0.1122 0.5040 0.036 Uiso 1 1 calc R U . . .
C256 C 0.1979(3) 0.1672(3) 0.5494(5) 0.0295(19) Uani 1 1 d . . . . .
H256 H 0.2209 0.1702 0.5106 0.035 Uiso 1 1 calc R U . . .
N41 N 0.4246(2) 0.4997(2) 0.4856(4) 0.0207(14) Uani 1 1 d . . . . .
H41 H 0.4567 0.4999 0.4867 0.025 Uiso 0.5 1 calc R U P . .
C31 C 0.3951(3) 0.5395(3) 0.4846(4) 0.0231(18) Uani 1 1 d . . . . .
C32 C 0.3458(3) 0.5238(3) 0.4826(5) 0.0268(19) Uani 1 1 d . . . . .
H32 H 0.3178 0.5443 0.4816 0.032 Uiso 1 1 calc R U . . .
C33 C 0.3457(3) 0.4747(3) 0.4822(4) 0.0240(18) Uani 1 1 d . . . . .
H33 H 0.3180 0.4540 0.4806 0.029 Uiso 1 1 calc R U . . .
C34 C 0.3958(3) 0.4596(3) 0.4847(4) 0.0196(17) Uani 1 1 d . . . . .
C35 C 0.4111(3) 0.4103(3) 0.4847(4) 0.0224(17) Uani 1 1 d . . . . .
O351 O 0.27350(18) 0.25770(19) 0.4797(3) 0.0288(13) Uani 1 1 d . . . . .
H351 H 0.2595 0.2548 0.5204 0.035 Uiso 1 1 calc R U . . .
C351 C 0.3055(3) 0.2962(3) 0.4825(4) 0.0234(17) Uani 1 1 d . . . . .
C352 C 0.3330(3) 0.3058(3) 0.4207(4) 0.0257(18) Uani 1 1 d . . . . .
H352 H 0.3286 0.2865 0.3779 0.031 Uiso 1 1 calc R U . . .
C353 C 0.3671(3) 0.3434(3) 0.4202(4) 0.0263(18) Uani 1 1 d . . . . .
H353 H 0.3858 0.3496 0.3774 0.032 Uiso 1 1 calc R U . . .
C354 C 0.3735(3) 0.3717(3) 0.4825(5) 0.0224(17) Uani 1 1 d . . . . .
C355 C 0.3440(3) 0.3629(3) 0.5441(4) 0.0257(18) Uani 1 1 d . . . . .
H355 H 0.3470 0.3830 0.5863 0.031 Uiso 1 1 calc R U . . .
C356 C 0.3106(3) 0.3254(3) 0.5439(5) 0.0274(19) Uani 1 1 d . . . . .
H356 H 0.2910 0.3196 0.5860 0.033 Uiso 1 1 calc R U . . .
O61 O 0.3006(3) 0.5853(3) 0.2032(5) 0.074(2) Uiso 1 1 d . . . . .
O62 O 0.2705(2) 0.5737(2) 0.3106(4) 0.0483(16) Uiso 1 1 d . . . . .
N61 N 0.2884(3) 0.5579(3) 0.2533(4) 0.0407(19) Uiso 1 1 d . . . . .
C61 C 0.2943(3) 0.5052(4) 0.2443(6) 0.044(2) Uiso 1 1 d . . . . .
C62 C 0.3096(4) 0.4874(4) 0.1776(6) 0.051(3) Uiso 1 1 d . . . . .
H62 H 0.3163 0.5089 0.1379 0.061 Uiso 1 1 calc R U . . .
C63 C 0.3148(4) 0.4381(4) 0.1696(7) 0.065(3) Uiso 1 1 d . . . . .
H63 H 0.3256 0.4253 0.1239 0.078 Uiso 1 1 calc R U . . .
C64 C 0.3048(4) 0.4067(4) 0.2262(7) 0.066(3) Uiso 1 1 d . . . . .
H64 H 0.3082 0.3726 0.2196 0.079 Uiso 1 1 calc R U . . .
C65 C 0.2891(4) 0.4260(4) 0.2955(7) 0.059(3) Uiso 1 1 d . . . . .
H65 H 0.2824 0.4048 0.3355 0.071 Uiso 1 1 calc R U . . .
C66 C 0.2840(3) 0.4758(3) 0.3032(5) 0.042(2) Uiso 1 1 d . . . . .
H66 H 0.2736 0.4895 0.3485 0.051 Uiso 1 1 calc R U . . .
O71 O -0.0743(3) 0.2215(3) 0.2923(5) 0.066(2) Uiso 1 1 d . . . . .
O72 O -0.0733(4) 0.2175(4) 0.4122(6) 0.095(3) Uiso 1 1 d . . . . .
N71 N -0.0532(3) 0.2143(3) 0.3501(6) 0.064(2) Uiso 1 1 d . . . . .
C71 C -0.0007(4) 0.2056(4) 0.3489(6) 0.048(2) Uiso 1 1 d . . . . .
C72 C 0.0250(5) 0.2035(5) 0.4180(8) 0.073(3) Uiso 1 1 d . . . . .
H72 H 0.0083 0.2067 0.4634 0.088 Uiso 1 1 calc R U . . .
C73 C 0.0754(6) 0.1966(5) 0.4157(9) 0.090(4) Uiso 1 1 d . . . . .
H73 H 0.0941 0.1954 0.4596 0.108 Uiso 1 1 calc R U . . .
C74 C 0.0981(5) 0.1915(4) 0.3462(7) 0.072(3) Uiso 1 1 d . . . . .
H74 H 0.1318 0.1839 0.3436 0.087 Uiso 1 1 calc R U . . .
C75 C 0.0721(4) 0.1974(4) 0.2831(7) 0.057(3) Uiso 1 1 d . . . . .
H75 H 0.0888 0.1970 0.2374 0.068 Uiso 1 1 calc R U . . .
C76 C 0.0236(4) 0.2036(4) 0.2836(6) 0.049(2) Uiso 1 1 d . . . . .
H76 H 0.0063 0.2066 0.2387 0.058 Uiso 1 1 calc R U . . .
O81 O -0.0878(3) 0.2803(3) 0.6186(5) 0.070(2) Uiso 1 1 d . . . . .
O82 O -0.0933(3) 0.3078(3) 0.5103(5) 0.084(3) Uiso 1 1 d . . . . .
N81 N -0.0685(3) 0.2956(3) 0.5632(5) 0.054(2) Uiso 1 1 d . . . . .
C81 C -0.0158(3) 0.2993(3) 0.5599(6) 0.044(2) Uiso 1 1 d . . . . .
C82 C 0.0039(5) 0.3151(5) 0.4967(8) 0.077(4) Uiso 1 1 d . . . . .
H82 H -0.0159 0.3228 0.4556 0.093 Uiso 1 1 calc R U . . .
C83 C 0.0548(5) 0.3196(5) 0.4935(9) 0.085(4) Uiso 1 1 d . . . . .
H83 H 0.0695 0.3315 0.4498 0.103 Uiso 1 1 calc R U . . .
C84 C 0.0838(5) 0.3074(4) 0.5521(7) 0.069(3) Uiso 1 1 d . . . . .
H84 H 0.1183 0.3082 0.5479 0.083 Uiso 1 1 calc R U . . .
C85 C 0.0618(4) 0.2939(4) 0.6173(7) 0.059(3) Uiso 1 1 d . . . . .
H85 H 0.0811 0.2870 0.6594 0.071 Uiso 1 1 calc R U . . .
C86 C 0.0113(4) 0.2905(4) 0.6213(6) 0.053(3) Uiso 1 1 d . . . . .
H86 H -0.0042 0.2822 0.6662 0.064 Uiso 1 1 calc R U . . .
O91 O 0.4620(2) -0.0996(2) 0.6171(4) 0.0477(16) Uiso 1 1 d . . . . .
O92 O 0.4560(3) -0.1062(3) 0.4997(4) 0.0568(19) Uiso 1 1 d . . . . .
N91 N 0.4541(2) -0.0813(3) 0.5552(4) 0.0369(17) Uiso 1 1 d . . . . .
C91 C 0.4441(3) -0.0301(3) 0.5502(5) 0.036(2) Uiso 1 1 d . . . . .
C92 C 0.4377(3) -0.0042(3) 0.6147(5) 0.039(2) Uiso 1 1 d . . . . .
H92 H 0.4395 -0.0199 0.6611 0.047 Uiso 1 1 calc R U . . .
C93 C 0.4286(3) 0.0456(3) 0.6093(6) 0.044(2) Uiso 1 1 d . . . . .
H93 H 0.4238 0.0642 0.6527 0.052 Uiso 1 1 calc R U . . .
C94 C 0.4265(3) 0.0682(4) 0.5418(6) 0.045(2) Uiso 1 1 d . . . . .
H94 H 0.4202 0.1022 0.5388 0.054 Uiso 1 1 calc R U . . .
C95 C 0.4337(4) 0.0414(4) 0.4784(7) 0.060(3) Uiso 1 1 d . . . . .
H95 H 0.4332 0.0571 0.4319 0.071 Uiso 1 1 calc R U . . .
C96 C 0.4416(4) -0.0086(4) 0.4827(7) 0.058(3) Uiso 1 1 d . . . . .
H96 H 0.4452 -0.0275 0.4393 0.070 Uiso 1 1 calc R U . . .
O111 O 0.5374(2) 0.2227(2) 0.4619(4) 0.0485(16) Uiso 1 1 d . . . . .
O112 O 0.5565(3) 0.2149(3) 0.5768(4) 0.0557(18) Uiso 1 1 d . . . . .
N111 N 0.5266(3) 0.2148(3) 0.5274(4) 0.044(2) Uiso 1 1 d . . . . .
C111 C 0.4747(3) 0.2056(3) 0.5453(5) 0.034(2) Uiso 1 1 d . . . . .
C112 C 0.4405(3) 0.2096(3) 0.4898(5) 0.041(2) Uiso 1 1 d . . . . .
H112 H 0.4499 0.2166 0.4407 0.049 Uiso 1 1 calc R U . . .
C113 C 0.3929(4) 0.2030(4) 0.5083(6) 0.047(2) Uiso 1 1 d . . . . .
H113 H 0.3686 0.2061 0.4714 0.056 Uiso 1 1 calc R U . . .
C114 C 0.3791(4) 0.1918(4) 0.5792(6) 0.050(3) Uiso 1 1 d . . . . .
H114 H 0.3457 0.1872 0.5909 0.060 Uiso 1 1 calc R U . . .
C115 C 0.4141(4) 0.1875(4) 0.6326(6) 0.050(2) Uiso 1 1 d . . . . .
H115 H 0.4048 0.1798 0.6815 0.060 Uiso 1 1 calc R U . . .
C116 C 0.4632(3) 0.1941(3) 0.6159(6) 0.044(2) Uiso 1 1 d . . . . .
H116 H 0.4877 0.1907 0.6523 0.053 Uiso 1 1 calc R U . . .
O121 O 0.5980(5) 0.4448(5) 0.1612(7) 0.046(3) Uiso 0.5 1 d D . P A -1
O122 O 0.6059(4) 0.4422(4) 0.2806(7) 0.043(3) Uiso 0.5 1 d D . P A -1
N121 N 0.5808(5) 0.4420(5) 0.2238(7) 0.030(3) Uiso 0.5 1 d D . P A -1
C121 C 0.5292(3) 0.4398(4) 0.2321(6) 0.028(4) Uiso 0.5 1 d DG . P A -1
C122 C 0.5079(3) 0.4383(4) 0.3013(5) 0.044(5) Uiso 0.5 1 d G . P A -1
H122 H 0.5278 0.4384 0.3440 0.053 Uiso 0.5 1 calc R U P A -1
C123 C 0.4575(4) 0.4366(5) 0.3081(5) 0.046(5) Uiso 0.5 1 d G . P A -1
H123 H 0.4430 0.4356 0.3554 0.055 Uiso 0.5 1 calc R U P A -1
C124 C 0.4284(3) 0.4365(5) 0.2457(6) 0.042(5) Uiso 0.5 1 d G . P A -1
H124 H 0.3939 0.4354 0.2503 0.050 Uiso 0.5 1 calc R U P A -1
C125 C 0.4496(3) 0.4380(5) 0.1764(5) 0.037(4) Uiso 0.5 1 d G . P A -1
H125 H 0.4297 0.4379 0.1338 0.044 Uiso 0.5 1 calc R U P A -1
C126 C 0.5001(3) 0.4397(4) 0.1696(5) 0.038(4) Uiso 0.5 1 d G . P A -1
H126 H 0.5146 0.4407 0.1223 0.045 Uiso 0.5 1 calc R U P A -1
O131 O 0.1072(5) 0.0530(5) 0.2924(8) 0.062(4) Uiso 0.5 1 d D . P B -1
O132 O 0.1056(6) 0.0546(6) 0.4119(9) 0.071(4) Uiso 0.5 1 d D . P B -1
N131 N 0.0857(6) 0.0560(6) 0.3508(8) 0.041(4) Uiso 0.5 1 d D . P B -1
C131 C 0.0336(3) 0.0599(4) 0.3502(7) 0.030(4) Uiso 0.5 1 d DG . P B -1
C132 C 0.0088(4) 0.0632(5) 0.2838(5) 0.044(5) Uiso 0.5 1 d G . P B -1
H132 H 0.0264 0.0629 0.2389 0.053 Uiso 0.5 1 calc R U P B -1
C133 C -0.0417(4) 0.0669(5) 0.2831(6) 0.056(5) Uiso 0.5 1 d G . P B -1
H133 H -0.0586 0.0691 0.2377 0.067 Uiso 0.5 1 calc R U P B -1
C134 C -0.0674(3) 0.0673(6) 0.3488(8) 0.052(6) Uiso 0.5 1 d G . P B -1
H134 H -0.1020 0.0698 0.3484 0.063 Uiso 0.5 1 calc R U P B -1
C135 C -0.0427(5) 0.0640(6) 0.4152(6) 0.073(7) Uiso 0.5 1 d G . P B -1
H135 H -0.0603 0.0643 0.4602 0.088 Uiso 0.5 1 calc R U P B -1
C136 C 0.0078(5) 0.0603(6) 0.4159(5) 0.079(7) Uiso 0.5 1 d G . P B -1
H136 H 0.0247 0.0581 0.4613 0.095 Uiso 0.5 1 calc R U P B -1

loop_
_atom_site_aniso_label
_atom_site_aniso_U_11
_atom_site_aniso_U_22
_atom_site_aniso_U_33
_atom_site_aniso_U_23
_atom_site_aniso_U_13
_atom_site_aniso_U_12
N21 0.024(3) 0.019(3) 0.022(3) 0.002(3) 0.000(3) 0.005(3)
N22 0.029(4) 0.022(3) 0.019(3) -0.002(3) -0.002(3) -0.003(3)
C1 0.024(4) 0.025(4) 0.021(4) 0.002(3) 0.000(3) -0.003(3)
C2 0.023(4) 0.030(5) 0.025(5) -0.004(3) 0.001(3) 0.002(3)
C3 0.018(4) 0.025(5) 0.031(5) -0.006(4) -0.001(3) 0.005(3)
C4 0.026(4) 0.025(4) 0.020(4) -0.002(3) 0.001(3) -0.002(3)
C5 0.026(4) 0.022(4) 0.024(4) 0.000(3) 0.000(3) 0.004(3)
C6 0.025(4) 0.018(4) 0.026(5) 0.002(3) -0.001(3) 0.005(3)
C7 0.026(5) 0.024(4) 0.031(5) 0.003(3) 0.000(4) 0.000(3)
C8 0.029(5) 0.018(4) 0.027(5) 0.004(3) -0.004(3) -0.005(3)
C9 0.022(4) 0.023(4) 0.016(4) 0.003(3) -0.004(3) 0.000(3)
C10 0.025(4) 0.025(4) 0.019(4) -0.003(3) 0.000(3) -0.004(3)
O51 0.030(3) 0.027(3) 0.035(3) -0.002(2) 0.000(3) 0.007(2)
C51 0.027(4) 0.018(4) 0.031(5) -0.005(3) -0.009(4) 0.000(3)
C52 0.032(5) 0.033(5) 0.024(4) 0.000(4) 0.004(4) 0.003(4)
C53 0.024(4) 0.031(4) 0.021(4) -0.003(3) 0.001(3) 0.003(3)
C54 0.023(4) 0.022(4) 0.027(5) 0.003(3) -0.003(4) -0.002(3)
C55 0.027(4) 0.024(4) 0.030(5) -0.004(3) 0.009(3) 0.000(3)
C56 0.032(4) 0.022(4) 0.031(5) -0.001(4) 0.011(4) -0.001(4)
O101 0.031(3) 0.024(3) 0.037(3) -0.006(3) 0.002(3) -0.007(2)
C101 0.032(5) 0.024(4) 0.032(5) -0.002(4) -0.003(4) -0.004(4)
C102 0.032(5) 0.028(4) 0.027(4) 0.001(4) 0.009(4) 0.002(4)
C103 0.026(4) 0.021(4) 0.023(4) -0.002(3) 0.000(3) -0.003(3)
C104 0.030(4) 0.017(4) 0.034(5) 0.004(4) 0.000(4) 0.004(3)
C105 0.025(4) 0.024(4) 0.035(5) 0.000(4) 0.006(4) 0.000(3)
C106 0.029(4) 0.028(4) 0.025(4) -0.005(3) 0.002(4) -0.004(4)
N31 0.024(3) 0.023(3) 0.022(4) 0.000(3) -0.002(3) -0.002(3)
C21 0.019(4) 0.028(4) 0.021(4) 0.005(3) -0.002(3) 0.003(4)
C22 0.030(5) 0.018(4) 0.033(5) 0.001(3) 0.001(4) 0.006(3)
C23 0.025(5) 0.024(4) 0.035(5) 0.000(4) -0.004(4) -0.003(3)
C24 0.030(5) 0.023(4) 0.017(4) -0.001(3) -0.002(3) 0.002(4)
C25 0.020(4) 0.028(5) 0.020(4) -0.003(3) 0.004(3) -0.001(3)
O251 0.035(3) 0.032(3) 0.029(3) -0.002(2) 0.003(2) -0.013(3)
C251 0.032(5) 0.020(4) 0.035(5) -0.001(4) -0.004(4) -0.008(4)
C252 0.027(4) 0.021(4) 0.033(5) 0.000(3) 0.001(4) -0.005(4)
C253 0.028(4) 0.026(4) 0.029(5) 0.005(4) 0.003(4) -0.003(4)
C254 0.022(4) 0.026(4) 0.029(5) 0.003(4) 0.001(4) -0.002(3)
C255 0.033(5) 0.025(4) 0.032(5) -0.003(4) 0.006(4) 0.002(4)
C256 0.027(4) 0.029(4) 0.032(5) 0.004(4) 0.010(4) -0.002(4)
N41 0.017(3) 0.020(3) 0.024(4) 0.000(3) 0.003(3) 0.002(3)
C31 0.023(4) 0.022(4) 0.024(4) 0.004(3) 0.003(3) 0.003(3)
C32 0.022(4) 0.020(4) 0.038(5) 0.003(4) -0.007(4) 0.003(3)
C33 0.017(4) 0.028(5) 0.027(4) 0.001(3) -0.003(3) -0.002(3)
C34 0.019(4) 0.024(4) 0.016(4) -0.002(3) 0.002(3) -0.002(3)
C35 0.027(4) 0.022(4) 0.018(4) -0.005(3) 0.005(3) -0.002(3)
O351 0.027(3) 0.029(3) 0.030(3) 0.002(2) 0.002(2) -0.008(2)
C351 0.024(4) 0.019(4) 0.026(4) 0.003(3) -0.006(4) -0.003(3)
C352 0.026(4) 0.027(4) 0.024(4) -0.005(3) 0.000(4) -0.001(4)
C353 0.025(4) 0.028(4) 0.027(5) 0.004(4) 0.006(4) -0.001(3)
C354 0.018(4) 0.024(4) 0.026(4) 0.001(3) -0.004(3) 0.003(3)
C355 0.027(4) 0.027(4) 0.024(4) 0.000(4) 0.001(4) -0.004(3)
C356 0.027(4) 0.021(4) 0.034(5) 0.006(4) 0.008(4) 0.002(4)

loop_
_atom_type_symbol
_atom_type_description
_atom_type_scat_dispersion_real
_atom_type_scat_dispersion_imag
_atom_type_scat_source
C C 0.0181 0.0091 'International Tables Vol C Tables 4.2.6.8 and 6.1.1.4'
H H 0.0000 0.0000 'International Tables Vol C Tables 4.2.6.8 and 6.1.1.4'
N N 0.0311 0.0180 'International Tables Vol C Tables 4.2.6.8 and 6.1.1.4'
O O 0.0492 0.0322 'International Tables Vol C Tables 4.2.6.8 and 6.1.1.4'

loop_
_exptl_crystal_face_index_h
_exptl_crystal_face_index_k
_exptl_crystal_face_index_l
_exptl_crystal_face_perp_dist
0.00 0.00 1.00 0.2450
0.00 0.00 -1.00 0.2450
1.00 -1.00 0.00 0.0400
-1.00 1.00 0.00 0.0400
1.00 1.00 0.00 0.0240
-1.00 -1.00 0.00 0.0240

loop_
_geom_angle_atom_site_label_1
_geom_angle_atom_site_label_2
_geom_angle_atom_site_label_3
_geom_angle
_geom_angle_site_symmetry_1
_geom_angle_site_symmetry_3
C1 N21 C4 106.2(6) . .
C1 N21 H21 126.9 . .
C4 N21 H21 126.9 . .
C9 N22 C6 109.0(6) . .
C9 N22 H22A 125.5 . .
C6 N22 H22A 125.5 . .
N21 C1 C10 125.6(7) . 2_655
N21 C1 C2 110.0(6) . .
C10 C1 C2 124.4(7) 2_655 .
C3 C2 C1 107.3(7) . .
C3 C2 H2 126.4 . .
C1 C2 H2 126.4 . .
C2 C3 C4 107.0(7) . .
C2 C3 H3 126.5 . .
C4 C3 H3 126.5 . .
N21 C4 C5 126.0(7) . .
N21 C4 C3 109.5(6) . .
C5 C4 C3 124.5(7) . .
C4 C5 C6 125.2(7) . .
C4 C5 C54 119.1(7) . .
C6 C5 C54 115.6(7) . .
N22 C6 C5 126.0(7) . .
N22 C6 C7 107.4(6) . .
C5 C6 C7 126.5(7) . .
C8 C7 C6 107.6(7) . .
C8 C7 H7 126.2 . .
C6 C7 H7 126.2 . .
C7 C8 C9 109.0(7) . .
C7 C8 H8 125.5 . .
C9 C8 H8 125.5 . .
N22 C9 C10 125.9(7) . .
N22 C9 C8 106.9(6) . .
C10 C9 C8 127.1(7) . .
C9 C10 C1 125.3(7) . 2_655
C9 C10 C104 116.9(6) . .
C1 C10 C104 117.8(6) 2_655 .
C51 O51 H51 109.5 . .
C56 C51 C52 120.6(7) . .
C56 C51 O51 122.0(7) . .
C52 C51 O51 117.4(7) . .
C53 C52 C51 119.1(8) . .
C53 C52 H52 120.4 . .
C51 C52 H52 120.4 . .
C52 C53 C54 121.8(7) . .
C52 C53 H53 119.1 . .
C54 C53 H53 119.1 . .
C55 C54 C53 117.8(7) . .
C55 C54 C5 122.5(7) . .
C53 C54 C5 119.6(7) . .
C56 C55 C54 120.1(8) . .
C56 C55 H55 120.0 . .
C54 C55 H55 120.0 . .
C51 C56 C55 120.6(7) . .
C51 C56 H56 119.7 . .
C55 C56 H56 119.7 . .
C101 O101 H101 109.5 . .
O101 C101 C106 122.6(7) . .
O101 C101 C102 117.4(7) . .
C106 C101 C102 120.0(7) . .
C103 C102 C101 119.7(7) . .
C103 C102 H102 120.1 . .
C101 C102 H102 120.1 . .
C102 C103 C104 120.9(7) . .
C102 C103 H103 119.5 . .
C104 C103 H103 119.5 . .
C103 C104 C105 118.8(7) . .
C103 C104 C10 121.0(7) . .
C105 C104 C10 120.1(7) . .
C106 C105 C104 121.4(7) . .
C106 C105 H105 119.3 . .
C104 C105 H105 119.3 . .
C105 C106 C101 119.1(7) . .
C105 C106 H106 120.5 . .
C101 C106 H106 120.5 . .
C24 N31 C21 107.8(6) . .
C24 N31 H31 126.1 . .
C21 N31 H31 126.1 . .
N31 C21 C25 125.8(7) . 3
N31 C21 C22 107.9(6) . .
C25 C21 C22 126.2(7) 3 .
C23 C22 C21 108.0(7) . .
C23 C22 H22 126.0 . .
C21 C22 H22 126.0 . .
C22 C23 C24 107.5(7) . .
C22 C23 H23 126.2 . .
C24 C23 H23 126.2 . .
N31 C24 C25 126.2(7) . .
N31 C24 C23 108.7(6) . .
C25 C24 C23 125.1(7) . .
C21 C25 C24 125.8(7) 4 .
C21 C25 C254 117.1(7) 4 .
C24 C25 C254 117.1(7) . .
C251 O251 H251 109.5 . .
C252 C251 O251 122.9(7) . .
C252 C251 C256 120.7(7) . .
O251 C251 C256 116.4(7) . .
C251 C252 C253 118.9(8) . .
C251 C252 H252 120.6 . .
C253 C252 H252 120.6 . .
C254 C253 C252 122.5(8) . .
C254 C253 H253 118.8 . .
C252 C253 H253 118.8 . .
C253 C254 C255 118.0(7) . .
C253 C254 C25 121.1(7) . .
C255 C254 C25 120.9(7) . .
C256 C255 C254 120.9(8) . .
C256 C255 H255 119.6 . .
C254 C255 H255 119.6 . .
C255 C256 C251 119.0(7) . .
C255 C256 H256 120.5 . .
C251 C256 H256 120.5 . .
C34 N41 C31 107.6(6) . .
C34 N41 H41 126.2 . .
C31 N41 H41 126.2 . .
N41 C31 C35 126.3(7) . 4_565
N41 C31 C32 109.0(6) . .
C35 C31 C32 124.7(7) 4_565 .
C33 C32 C31 107.7(7) . .
C33 C32 H32 126.2 . .
C31 C32 H32 126.2 . .
C32 C33 C34 106.7(7) . .
C32 C33 H33 126.7 . .
C34 C33 H33 126.7 . .
N41 C34 C35 127.0(6) . .
N41 C34 C33 109.0(6) . .
C35 C34 C33 124.0(7) . .
C34 C35 C31 124.3(7) . 3_655
C34 C35 C354 118.6(7) . .
C31 C35 C354 117.1(6) 3_655 .
C351 O351 H351 109.5 . .
O351 C351 C352 117.7(7) . .
O351 C351 C356 122.6(7) . .
C352 C351 C356 119.7(7) . .
C351 C352 C353 120.8(7) . .
C351 C352 H352 119.6 . .
C353 C352 H352 119.6 . .
C354 C353 C352 119.8(7) . .
C354 C353 H353 120.1 . .
C352 C353 H353 120.1 . .
C353 C354 C355 118.8(6) . .
C353 C354 C35 120.9(7) . .
C355 C354 C35 120.3(7) . .
C356 C355 C354 120.7(7) . .
C356 C355 H355 119.6 . .
C354 C355 H355 119.6 . .
C355 C356 C351 120.1(7) . .
C355 C356 H356 120.0 . .
C351 C356 H356 120.0 . .
O61 N61 O62 121.4(8) . .
O61 N61 C61 119.5(8) . .
O62 N61 C61 119.1(8) . .
C66 C61 C62 123.0(9) . .
C66 C61 N61 118.1(9) . .
C62 C61 N61 118.9(9) . .
C63 C62 C61 118.5(10) . .
C63 C62 H62 120.7 . .
C61 C62 H62 120.7 . .
C64 C63 C62 121.3(12) . .
C64 C63 H63 119.3 . .
C62 C63 H63 119.3 . .
C63 C64 C65 119.4(11) . .
C63 C64 H64 120.3 . .
C65 C64 H64 120.3 . .
C66 C65 C64 119.0(11) . .
C66 C65 H65 120.5 . .
C64 C65 H65 120.5 . .
C61 C66 C65 118.9(10) . .
C61 C66 H66 120.6 . .
C65 C66 H66 120.6 . .
O71 N71 O72 123.8(10) . .
O71 N71 C71 118.9(10) . .
O72 N71 C71 117.2(10) . .
C76 C71 C72 121.3(10) . .
C76 C71 N71 120.1(10) . .
C72 C71 N71 118.3(10) . .
C73 C72 C71 117.5(13) . .
C73 C72 H72 121.2 . .
C71 C72 H72 121.2 . .
C72 C73 C74 118.3(14) . .
C72 C73 H73 120.8 . .
C74 C73 H73 120.8 . .
C75 C74 C73 120.8(12) . .
C75 C74 H74 119.6 . .
C73 C74 H74 119.6 . .
C76 C75 C74 121.9(11) . .
C76 C75 H75 119.1 . .
C74 C75 H75 119.1 . .
C75 C76 C71 119.7(11) . .
C75 C76 H76 120.1 . .
C71 C76 H76 120.1 . .
O81 N81 O82 120.4(10) . .
O81 N81 C81 119.5(9) . .
O82 N81 C81 120.1(9) . .
C82 C81 C86 122.7(10) . .
C82 C81 N81 117.4(10) . .
C86 C81 N81 119.7(9) . .
C81 C82 C83 117.7(13) . .
C81 C82 H82 121.1 . .
C83 C82 H82 121.1 . .
C84 C83 C82 121.5(14) . .
C84 C83 H83 119.2 . .
C82 C83 H83 119.2 . .
C83 C84 C85 118.6(12) . .
C83 C84 H84 120.7 . .
C85 C84 H84 120.7 . .
C84 C85 C86 119.9(11) . .
C84 C85 H85 120.1 . .
C86 C85 H85 120.1 . .
C81 C86 C85 119.2(10) . .
C81 C86 H86 120.4 . .
C85 C86 H86 120.4 . .
O92 N91 O91 120.9(7) . .
O92 N91 C91 120.2(8) . .
O91 N91 C91 118.9(7) . .
C96 C91 C92 122.5(9) . .
C96 C91 N91 119.3(9) . .
C92 C91 N91 118.2(8) . .
C91 C92 C93 117.8(9) . .
C91 C92 H92 121.1 . .
C93 C92 H92 121.1 . .
C94 C93 C92 120.8(9) . .
C94 C93 H93 119.6 . .
C92 C93 H93 119.6 . .
C93 C94 C95 119.9(9) . .
C93 C94 H94 120.1 . .
C95 C94 H94 120.1 . .
C94 C95 C96 120.1(11) . .
C94 C95 H95 120.0 . .
C96 C95 H95 120.0 . .
C91 C96 C95 119.0(11) . .
C91 C96 H96 120.5 . .
C95 C96 H96 120.5 . .
O112 N111 O111 123.0(8) . .
O112 N111 C111 119.0(8) . .
O111 N111 C111 118.0(7) . .
C116 C111 C112 123.4(8) . .
C116 C111 N111 118.1(8) . .
C112 C111 N111 118.5(8) . .
C113 C112 C111 117.4(9) . .
C113 C112 H112 121.3 . .
C111 C112 H112 121.3 . .
C112 C113 C114 121.7(10) . .
C112 C113 H113 119.1 . .
C114 C113 H113 119.1 . .
C115 C114 C113 119.2(10) . .
C115 C114 H114 120.4 . .
C113 C114 H114 120.4 . .
C114 C115 C116 120.8(10) . .
C114 C115 H115 119.6 . .
C116 C115 H115 119.6 . .
C111 C116 C115 117.5(9) . .
C111 C116 H116 121.3 . .
C115 C116 H116 121.3 . .
O121 N121 O122 123.7(13) . .
O121 N121 C121 118.8(11) . .
O122 N121 C121 117.6(12) . .
C122 C121 C126 120.0 . .
C122 C121 N121 121.0(8) . .
C126 C121 N121 119.0(8) . .
C123 C122 C121 120.0 . .
C123 C122 H122 120.0 . .
C121 C122 H122 120.0 . .
C122 C123 C124 120.0 . .
C122 C123 H123 120.0 . .
C124 C123 H123 120.0 . .
C123 C124 C125 120.0 . .
C123 C124 H124 120.0 . .
C125 C124 H124 120.0 . .
C126 C125 C124 120.0 . .
C126 C125 H125 120.0 . .
C124 C125 H125 120.0 . .
C125 C126 C121 120.0 . .
C125 C126 H126 120.0 . .
C121 C126 H126 120.0 . .
O131 N131 O132 124.4(16) . .
O131 N131 C131 118.8(14) . .
O132 N131 C131 116.7(14) . .
C132 C131 C136 120.0 . .
C132 C131 N131 119.9(9) . .
C136 C131 N131 120.1(9) . .
C133 C132 C131 120.0 . .
C133 C132 H132 120.0 . .
C131 C132 H132 120.0 . .
C132 C133 C134 120.0 . .
C132 C133 H133 120.0 . .
C134 C133 H133 120.0 . .
C133 C134 C135 120.0 . .
C133 C134 H134 120.0 . .
C135 C134 H134 120.0 . .
C136 C135 C134 120.0 . .
C136 C135 H135 120.0 . .
C134 C135 H135 120.0 . .
C135 C136 C131 120.0 . .
C135 C136 H136 120.0 . .
C131 C136 H136 120.0 . .

loop_
_geom_bond_atom_site_label_1
_geom_bond_atom_site_label_2
_geom_bond_distance
_geom_bond_site_symmetry_2
N21 C1 1.367(10) .
N21 C4 1.372(10) .
N21 H21 0.8800 .
N22 C9 1.370(10) .
N22 C6 1.384(10) .
N22 H22A 0.8800 .
C1 C10 1.405(11) 2_655
C1 C2 1.453(11) .
C2 C3 1.331(11) .
C2 H2 0.9500 .
C3 C4 1.462(11) .
C3 H3 0.9500 .
C4 C5 1.401(11) .
C5 C6 1.405(11) .
C5 C54 1.479(11) .
C6 C7 1.407(11) .
C7 C8 1.356(11) .
C7 H7 0.9500 .
C8 C9 1.409(11) .
C8 H8 0.9500 .
C9 C10 1.404(11) .
C10 C1 1.405(11) 2_655
C10 C104 1.505(11) .
O51 C51 1.396(9) .
O51 H51 0.8400 .
C51 C56 1.372(12) .
C51 C52 1.394(12) .
C52 C53 1.364(11) .
C52 H52 0.9500 .
C53 C54 1.408(11) .
C53 H53 0.9500 .
C54 C55 1.408(11) .
C55 C56 1.380(11) .
C55 H55 0.9500 .
C56 H56 0.9500 .
O101 C101 1.367(9) .
O101 H101 0.8400 .
C101 C106 1.392(12) .
C101 C102 1.402(12) .
C102 C103 1.375(11) .
C102 H102 0.9500 .
C103 C104 1.387(12) .
C103 H103 0.9500 .
C104 C105 1.392(12) .
C105 C106 1.383(11) .
C105 H105 0.9500 .
C106 H106 0.9500 .
N31 C24 1.373(10) .
N31 C21 1.379(10) .
N31 H31 0.8800 .
C21 C25 1.393(11) 3
C21 C22 1.440(11) .
C22 C23 1.346(11) .
C22 H22 0.9500 .
C23 C24 1.434(11) .
C23 H23 0.9500 .
C24 C25 1.405(11) .
C25 C21 1.393(11) 4
C25 C254 1.500(11) .
O251 C251 1.386(9) .
O251 H251 0.8400 .
C251 C252 1.370(12) .
C251 C256 1.399(12) .
C252 C253 1.382(11) .
C252 H252 0.9500 .
C253 C254 1.378(12) .
C253 H253 0.9500 .
C254 C255 1.392(12) .
C255 C256 1.390(11) .
C255 H255 0.9500 .
C256 H256 0.9500 .
N41 C34 1.357(10) .
N41 C31 1.360(10) .
N41 H41 0.8800 .
C31 C35 1.420(11) 4_565
C31 C32 1.422(11) .
C32 C33 1.349(11) .
C32 H32 0.9500 .
C33 C34 1.435(10) .
C33 H33 0.9500 .
C34 C35 1.417(11) .
C35 C31 1.420(11) 3_655
C35 C354 1.478(10) .
O351 C351 1.376(9) .
O351 H351 0.8400 .
C351 C352 1.379(11) .
C351 C356 1.383(12) .
C352 C353 1.393(11) .
C352 H352 0.9500 .
C353 C354 1.385(12) .
C353 H353 0.9500 .
C354 C355 1.406(12) .
C355 C356 1.378(11) .
C355 H355 0.9500 .
C356 H356 0.9500 .
O61 N61 1.229(11) .
O62 N61 1.233(10) .
N61 C61 1.464(12) .
C61 C66 1.371(14) .
C61 C62 1.375(14) .
C62 C63 1.371(15) .
C62 H62 0.9500 .
C63 C64 1.369(17) .
C63 H63 0.9500 .
C64 C65 1.435(17) .
C64 H64 0.9500 .
C65 C66 1.382(15) .
C65 H65 0.9500 .
C66 H66 0.9500 .
O71 N71 1.219(12) .
O72 N71 1.261(14) .
N71 C71 1.463(13) .
C71 C76 1.363(15) .
C71 C72 1.444(17) .
C72 C73 1.398(19) .
C72 H72 0.9500 .
C73 C74 1.42(2) .
C73 H73 0.9500 .
C74 C75 1.362(17) .
C74 H74 0.9500 .
C75 C76 1.342(14) .
C75 H75 0.9500 .
C76 H76 0.9500 .
O81 N81 1.214(11) .
O82 N81 1.225(12) .
N81 C81 1.453(13) .
C81 C82 1.343(17) .
C81 C86 1.364(15) .
C82 C83 1.402(19) .
C82 H82 0.9500 .
C83 C84 1.374(19) .
C83 H83 0.9500 .
C84 C85 1.383(17) .
C84 H84 0.9500 .
C85 C86 1.391(15) .
C85 H85 0.9500 .
C86 H86 0.9500 .
O91 N91 1.253(10) .
O92 N91 1.221(10) .
N91 C91 1.435(11) .
C91 C96 1.365(15) .
C91 C92 1.384(13) .
C92 C93 1.395(13) .
C92 H92 0.9500 .
C93 C94 1.378(14) .
C93 H93 0.9500 .
C94 C95 1.385(15) .
C94 H94 0.9500 .
C95 C96 1.391(16) .
C95 H95 0.9500 .
C96 H96 0.9500 .
O111 N111 1.248(10) .
O112 N111 1.218(10) .
N111 C111 1.482(11) .
C111 C116 1.360(13) .
C111 C112 1.384(13) .
C112 C113 1.361(13) .
C112 H112 0.9500 .
C113 C114 1.380(15) .
C113 H113 0.9500 .
C114 C115 1.373(15) .
C114 H114 0.9500 .
C115 C116 1.394(14) .
C115 H115 0.9500 .
C116 H116 0.9500 .
O121 N121 1.237(15) .
O122 N121 1.244(14) .
N121 C121 1.425(13) .
C121 C122 1.3900 .
C121 C126 1.3900 .
C122 C123 1.3900 .
C122 H122 0.9500 .
C123 C124 1.3900 .
C123 H123 0.9500 .
C124 C125 1.3900 .
C124 H124 0.9500 .
C125 C126 1.3900 .
C125 H125 0.9500 .
C126 H126 0.9500 .
O131 N131 1.220(16) .
O132 N131 1.240(16) .
N131 C131 1.435(16) .
C131 C132 1.3900 .
C131 C136 1.3900 .
C132 C133 1.3900 .
C132 H132 0.9500 .
C133 C134 1.3900 .
C133 H133 0.9500 .
C134 C135 1.3900 .
C134 H134 0.9500 .
C135 C136 1.3900 .
C135 H135 0.9500 .
C136 H136 0.9500 .

loop_
_geom_hbond_atom_site_label_D
_geom_hbond_atom_site_label_H
_geom_hbond_atom_site_label_A
_geom_hbond_distance_DH
_geom_hbond_distance_HA
_geom_hbond_distance_DA
_geom_hbond_angle_DHA
_geom_hbond_site_symmetry_A
O51 H51 O101 0.84 1.85 2.685(7) 176 4_565
O101 H101 O351 0.84 1.85 2.676(8) 169 3_655
O251 H251 O51 0.84 1.86 2.691(8) 172 8
O351 H351 O251 0.84 1.87 2.687(7) 163 .
